data_1569710
loop_
_publ_author_name
'Mandal, Arnab'
'Gupta, Shresth'
'Dutta, Supriti'
'Pati, Swapan K.'
'Bhattacharyya, Sayan'

_publ_section_title
;
 Transition from Dion-Jacobson hybrid layered double perovskites to 1D
 perovskites for ultraviolet to visible photodetection.
;
_journal_issue 36
_journal_name_full 'Chemical science'
_journal_page_first 9770
_journal_page_last 9779
_journal_paper_doi 10.1039/d3sc01919e
_journal_volume 14
_journal_year 2023
_chemical_formula_moiety 'Ag0.5 Bi0.5 Br4, 2(C3 H9 N)'
_chemical_formula_sum 'C6 H18 Ag0.5 Bi0.5 Br4 N2'
_chemical_formula_weight 596.29
_space_group_crystal_system triclinic
_space_group_IT_number 2
_space_group_name_Hall '-P 1'
_space_group_name_H-M_alt 'P -1'
_atom_sites_solution_hydrogens geom
_atom_sites_solution_primary dual
_audit_creation_date 2022-10-02
_audit_creation_method
;
Olex2 1.5
(compiled 2021.11.18 svn.ra9532c28 for OlexSys, GUI svn.r6429)
;
_audit_update_record
;
2023-04-13 deposited with the CCDC.	2023-08-22 downloaded from the CCDC.
;
_cell_angle_alpha 72.473(5)
_cell_angle_beta 82.030(4)
_cell_angle_gamma 89.433(4)
_cell_formula_units_Z 2
_cell_length_a 7.9577(3)
_cell_length_b 8.2842(4)
_cell_length_c 11.9964(7)
_cell_measurement_reflns_used 10166
_cell_measurement_temperature 99.99(10)
_cell_measurement_theta_max 26.9630
_cell_measurement_theta_min 2.5680
_cell_volume 746.42(7)
_computing_cell_refinement 'CrysAlisPro 1.171.40.53 (Rigaku OD, 2019)'
_computing_data_collection 'CrysAlisPro 1.171.40.53 (Rigaku OD, 2019)'
_computing_data_reduction 'CrysAlisPro 1.171.40.53 (Rigaku OD, 2019)'
_computing_molecular_graphics 'Olex2 1.5 (Dolomanov et al., 2009)'
_computing_publication_material 'Olex2 1.5 (Dolomanov et al., 2009)'
_computing_structure_refinement 'SHELXL 2018/3 (Sheldrick, 2015)'
_computing_structure_solution 'SHELXT 2014/4 (Sheldrick, 2014)'
_diffrn_ambient_environment N~2~
_diffrn_ambient_temperature 99.99(10)
_diffrn_detector 'CCD plate'
_diffrn_detector_area_resol_mean 10.0000
_diffrn_detector_type HyPix3000
_diffrn_measured_fraction_theta_full 0.992
_diffrn_measured_fraction_theta_max 0.962
_diffrn_measurement_details
;
List of Runs (angles in degrees, time in seconds):

  # Type    Start    End  Width  t~exp~   \w     \q     \k     \f   Frames
#--------------------------------------------------------------------------
  1  \w    -58.00  13.00   0.50    4.01    --   12.17 -29.00 -77.00  142
  2  \w     -4.00  82.00   0.50    4.01    --   12.17  29.00  83.00  172
  3  \w    -28.00  58.00   0.50    4.01    --  -12.01  29.00  83.00  172
  4  \w    -23.00  24.00   0.50    4.01    --  -12.01 -99.00  30.00   94
  5  \w    -82.00  16.00   0.50    4.01    --  -12.01 -77.00   0.00  196
  6  \w    -80.00  11.00   0.50    4.01    --  -12.01 -57.00-120.00  182
  7  \w    -23.00  24.00   0.50    4.01    --  -12.01 -99.00 -60.00   94
  8  \w    -29.00  56.00   0.50    4.01    --  -12.01  38.00 150.00  170
  9  \w    -82.00   4.00   0.50    4.01    --  -12.01 -29.00 -77.00  172
 10  \w    -29.00  56.00   0.50    4.01    --  -12.01  38.00-150.00  170
 11  \w    -23.00  24.00   0.50    4.01    --  -12.01 -99.00 -30.00   94
 12  \w    -23.00  24.00   0.50    4.01    --  -12.01 -99.00-150.00   94
 13  \w    -55.00  22.00   0.50    4.01    --   12.17 -38.00-150.00  154
 14  \w     12.00  64.00   0.50    4.01    --   12.17-125.00   0.00  104
 15  \w    -10.00  80.00   0.50    4.01    --   12.17  57.00  90.00  180
 16  \w    -23.00  49.00   0.50    4.01    --   12.17 -99.00-120.00  144
 17  \w     12.00  64.00   0.50    4.01    --   12.17-125.00-150.00  104
 18  \w     12.00  64.00   0.50    4.01    --   12.17-125.00-120.00  104
 19  \w    -23.00  49.00   0.50    4.01    --   12.17 -99.00  60.00  144
 20  \w    -55.00  22.00   0.50    4.01    --   12.17 -38.00  90.00  154
 21  \w     12.00  64.00   0.50    4.01    --   12.17-125.00 150.00  104
 22  \w    -15.00  86.00   0.50    4.01    --   12.17  19.00 -90.00  202
 23  \w    -62.00   5.00   0.50    4.01    --   12.17 -19.00 -60.00  134
 24  \w     12.00  64.00   0.50    4.01    --   12.17-125.00-180.00  104
 25  \w     12.00  64.00   0.50    4.01    --   12.17-125.00 -60.00  104
 26  \w    -40.00  58.00   0.50    4.01    --  -12.01  77.00 -30.00  196
 27  \w    -82.00  16.00   0.50    4.01    --  -12.01 -77.00 120.00  196
 28  \w    -16.00  82.00   0.50    4.01    --   12.17  77.00-180.00  196
 29  \w    -62.00   5.00   0.50    4.01    --   12.17 -19.00-120.00  134
 30  \w    -10.00  21.00   0.50    4.01    --   12.17  57.00 -60.00   62
 31  \w     12.00  64.00   0.50    4.01    --   12.17-125.00  60.00  104
;
_diffrn_measurement_device 'four-circle diffractometer'
_diffrn_measurement_device_type 'XtaLAB Synergy, Dualflex, HyPix3000'
_diffrn_measurement_method '\w scans'
_diffrn_orient_matrix_type 'CrysAlisPro convention (1999,Acta A55,543-557)'
_diffrn_orient_matrix_UB_11 -0.0872044000
_diffrn_orient_matrix_UB_12 -0.0149871000
_diffrn_orient_matrix_UB_13 0.0235776000
_diffrn_orient_matrix_UB_21 -0.0054180000
_diffrn_orient_matrix_UB_22 0.0845560000
_diffrn_orient_matrix_UB_23 0.0021390000
_diffrn_orient_matrix_UB_31 -0.0218119000
_diffrn_orient_matrix_UB_32 0.0264013000
_diffrn_orient_matrix_UB_33 -0.0579958000
_diffrn_radiation_monochromator mirror
_diffrn_radiation_probe x-ray
_diffrn_radiation_type 'Mo K\a'
_diffrn_radiation_wavelength 0.71073
_diffrn_reflns_av_R_equivalents 0.1349
_diffrn_reflns_av_unetI/netI 0.0676
_diffrn_reflns_Laue_measured_fraction_full 0.992
_diffrn_reflns_Laue_measured_fraction_max 0.962
_diffrn_reflns_limit_h_max 10
_diffrn_reflns_limit_h_min -10
_diffrn_reflns_limit_k_max 10
_diffrn_reflns_limit_k_min -10
_diffrn_reflns_limit_l_max 15
_diffrn_reflns_limit_l_min -15
_diffrn_reflns_number 24375
_diffrn_reflns_point_group_measured_fraction_full 0.992
_diffrn_reflns_point_group_measured_fraction_max 0.962
_diffrn_reflns_theta_full 25.242
_diffrn_reflns_theta_max 27.005
_diffrn_reflns_theta_min 2.580
_diffrn_source 'micro-focus sealed X-ray tube'
_diffrn_source_type 'PhotonJet (Mo) X-ray Source'
_exptl_absorpt_coefficient_mu 17.256
_exptl_absorpt_correction_T_max 1.00000
_exptl_absorpt_correction_T_min 0.07598
_exptl_absorpt_correction_type multi-scan
_exptl_absorpt_process_details
;
CrysAlisPro 1.171.40.53 (Rigaku Oxford Diffraction, 2019)
Empirical absorption correction using spherical harmonics,
 implemented in SCALE3 ABSPACK scaling algorithm.
;
_exptl_crystal_density_diffrn 2.653
_exptl_crystal_F_000 546
_refine_diff_density_max 8.935
_refine_diff_density_min -2.814
_refine_diff_density_rms 0.529
_refine_ls_extinction_method none
_refine_ls_goodness_of_fit_ref 1.161
_refine_ls_hydrogen_treatment constr
_refine_ls_matrix_type full
_refine_ls_number_parameters 123
_refine_ls_number_reflns 3142
_refine_ls_number_restraints 0
_refine_ls_restrained_S_all 1.161
_refine_ls_R_factor_all 0.0977
_refine_ls_R_factor_gt 0.0877
_refine_ls_shift/su_max 0.000
_refine_ls_shift/su_mean 0.000
_refine_ls_structure_factor_coef Fsqd
_refine_ls_weighting_details 'w=1/[\s^2^(Fo^2^)+(0.0528P)^2^+100.4069P] where P=(Fo^2^+2Fc^2^)/3'
_refine_ls_weighting_scheme calc
_refine_ls_wR_factor_gt 0.2169
_refine_ls_wR_factor_ref 0.2209
_reflns_Friedel_coverage 0.000
_reflns_number_gt 2748
_reflns_number_total 3142
_reflns_threshold_expression 'I > 2\s(I)'
_cod_data_source_file d3sc01919e2.cif
_cod_data_source_block bda2agbibr8
_cod_depositor_comments 'Adding full bibliography for 1569708--1569711.cif.'
_cod_original_formula_sum 'C6 H18 Ag0.50 Bi0.50 Br4 N2'
_cod_database_code 1569710
_shelx_shelxl_version_number 2018/3
_chemical_oxdiff_formula 'C H N Ag Bi Br'
_chemical_oxdiff_usercomment 100K
_shelx_space_group_comment
;
The symmetry employed for this shelxl refinement is uniquely defined
by the following loop, which should always be used as a source of
symmetry information in preference to the above space-group names.
They are only intended as comments.
;
_olex2_refinement_description
;
1. Fixed Uiso
 At 1.2 times of:
  All C(H,H) groups, All N(H,H,H) groups
2.a Secondary CH2 refined with riding coordinates:
 C007(H00A,H00B), C00A(H00G,H00H), C00B(H00C,H00D), C00C(H00I,H00J), C00D(H00K,
 H00L), C00E(H00E,H00F)
2.b Idealised Me refined as rotating group:
 N2(H2A,H2B,H2C), N1(H1A,H1B,H1C)
;
_olex2_submission_special_instructions 'No special instructions were received'
_oxdiff_exptl_absorpt_empirical_details
;
Empirical correction (ABSPACK) includes:
- Absorption correction using spherical harmonics
- Frame scaling
;
_oxdiff_exptl_absorpt_empirical_full_max 7.962
_oxdiff_exptl_absorpt_empirical_full_min 0.290

loop_
_space_group_symop_operation_xyz
'x, y, z'
'-x, -y, -z'

loop_
_atom_site_label
_atom_site_type_symbol
_atom_site_fract_x
_atom_site_fract_y
_atom_site_fract_z
_atom_site_U_iso_or_equiv
_atom_site_adp_type
_atom_site_occupancy
_atom_site_site_symmetry_order
_atom_site_calc_flag
_atom_site_refinement_flags_posn
_atom_site_refinement_flags_adp
_atom_site_refinement_flags_occupancy
_atom_site_disorder_assembly
_atom_site_disorder_group
Bi01 Bi 0.500000 1.000000 0.500000 0.0108(3) Uani 1 2 d S . P . .
Ag02 Ag 1.000000 0.500000 0.500000 0.0169(5) Uani 1 2 d S . P . .
Br03 Br 0.2986(3) 0.7011(3) 0.5388(2) 0.0186(5) Uani 1 1 d . . . . .
Br04 Br 0.7902(3) 0.8164(3) 0.45070(18) 0.0172(5) Uani 1 1 d . . . . .
Br05 Br 0.9072(3) 0.4242(3) 0.72769(18) 0.0175(5) Uani 1 1 d . . . . .
Br06 Br 0.5290(3) 0.9135(3) 0.74515(18) 0.0191(5) Uani 1 1 d . . . . .
C007 C 0.360(3) 0.431(3) 0.899(2) 0.022(5) Uani 1 1 d . . . . .
H00A H 0.262934 0.395728 0.960707 0.026 Uiso 1 1 calc R U . . .
H00B H 0.337386 0.542414 0.848491 0.026 Uiso 1 1 calc R U . . .
N2 N 0.946(2) 0.828(3) 0.6943(16) 0.021(4) Uani 1 1 d . . . . .
H2A H 1.015299 0.895962 0.633897 0.025 Uiso 1 1 calc R U . . .
H2B H 0.844768 0.873440 0.699202 0.025 Uiso 1 1 calc R U . . .
H2C H 0.936141 0.727444 0.683184 0.025 Uiso 1 1 calc R U . . .
N1 N 0.498(2) 0.378(3) 0.7135(16) 0.023(4) Uani 1 1 d . . . . .
H1A H 0.445302 0.449901 0.659261 0.028 Uiso 1 1 calc R U . . .
H1B H 0.535347 0.292431 0.687170 0.028 Uiso 1 1 calc R U . . .
H1C H 0.585425 0.431145 0.727569 0.028 Uiso 1 1 calc R U . . .
C00A C 0.957(3) 0.946(3) 0.8588(19) 0.022(5) Uani 1 1 d . . . . .
H00G H 0.834218 0.937249 0.877057 0.027 Uiso 1 1 calc R U . . .
H00H H 0.987774 1.055476 0.800902 0.027 Uiso 1 1 calc R U . . .
C00B C 0.514(3) 0.447(3) 0.957(2) 0.025(5) Uani 1 1 d . . . . .
H00C H 0.607981 0.497841 0.895355 0.030 Uiso 1 1 calc R U . . .
H00D H 0.546874 0.333992 0.999047 0.030 Uiso 1 1 calc R U . . .
C00C C 1.019(3) 0.807(3) 0.8070(18) 0.014(4) Uani 1 1 d . . . . .
H00I H 1.142061 0.813008 0.791045 0.017 Uiso 1 1 calc R U . . .
H00J H 0.983811 0.697549 0.862998 0.017 Uiso 1 1 calc R U . . .
C00D C 1.034(3) 0.935(3) 0.972(2) 0.018(5) Uani 1 1 d . . . . .
H00K H 1.008869 0.823167 1.027774 0.022 Uiso 1 1 calc R U . . .
H00L H 1.156208 0.950457 0.952518 0.022 Uiso 1 1 calc R U . . .
C00E C 0.374(3) 0.309(3) 0.827(2) 0.025(5) Uani 1 1 d . . . . .
H00E H 0.263480 0.289345 0.807988 0.030 Uiso 1 1 calc R U . . .
H00F H 0.413151 0.201576 0.873505 0.030 Uiso 1 1 calc R U . . .

loop_
_atom_site_aniso_label
_atom_site_aniso_U_11
_atom_site_aniso_U_22
_atom_site_aniso_U_33
_atom_site_aniso_U_23
_atom_site_aniso_U_13
_atom_site_aniso_U_12
Bi01 0.0045(5) 0.0134(5) 0.0162(6) -0.0067(4) -0.0020(4) 0.0012(4)
Ag02 0.0135(11) 0.0203(12) 0.0171(11) -0.0071(9) 0.0001(8) 0.0026(9)
Br03 0.0102(10) 0.0208(11) 0.0285(12) -0.0134(9) -0.0017(8) -0.0024(8)
Br04 0.0105(10) 0.0219(11) 0.0202(10) -0.0078(8) -0.0026(8) 0.0061(8)
Br05 0.0153(10) 0.0201(11) 0.0165(10) -0.0057(8) -0.0001(8) 0.0018(8)
Br06 0.0133(10) 0.0278(12) 0.0157(10) -0.0059(8) -0.0025(8) 0.0047(8)
C007 0.020(12) 0.023(12) 0.026(12) -0.013(10) -0.005(9) 0.008(9)
N2 0.013(9) 0.043(12) 0.024(10) -0.032(9) -0.010(7) 0.014(8)
N1 0.006(9) 0.051(13) 0.016(9) -0.016(9) 0.001(7) -0.009(8)
C00A 0.016(11) 0.038(14) 0.015(11) -0.013(10) 0.002(8) -0.009(10)
C00B 0.031(14) 0.030(13) 0.019(12) -0.015(10) -0.005(10) 0.005(10)
C00C 0.006(9) 0.023(11) 0.012(10) -0.004(8) 0.001(7) 0.003(8)
C00D 0.019(11) 0.014(10) 0.024(11) -0.004(9) -0.010(9) -0.003(9)
C00E 0.021(12) 0.027(13) 0.028(13) -0.014(10) 0.005(10) -0.011(10)

loop_
_atom_type_symbol
_atom_type_description
_atom_type_scat_dispersion_real
_atom_type_scat_dispersion_imag
_atom_type_scat_source
C C 0.0033 0.0016 'International Tables Vol C Tables 4.2.6.8 and 6.1.1.4'
H H 0.0000 0.0000 'International Tables Vol C Tables 4.2.6.8 and 6.1.1.4'
Ag Ag -0.8971 1.1015 'International Tables Vol C Tables 4.2.6.8 and 6.1.1.4'
Bi Bi -4.1077 10.2566 'International Tables Vol C Tables 4.2.6.8 and 6.1.1.4'
Br Br -0.2901 2.4595 'International Tables Vol C Tables 4.2.6.8 and 6.1.1.4'
N N 0.0061 0.0033 'International Tables Vol C Tables 4.2.6.8 and 6.1.1.4'

loop_
_geom_angle_atom_site_label_1
_geom_angle_atom_site_label_2
_geom_angle_atom_site_label_3
_geom_angle
_geom_angle_site_symmetry_1
_geom_angle_site_symmetry_3
_geom_angle_publ_flag
Br03 Bi01 Br03 180.0 2_676 . ?
Br03 Bi01 Br06 88.91(6) 2_676 . ?
Br03 Bi01 Br06 91.09(6) . . ?
Br03 Bi01 Br06 91.09(6) 2_676 2_676 ?
Br03 Bi01 Br06 88.91(6) . 2_676 ?
Br04 Bi01 Br03 91.88(6) 2_676 . ?
Br04 Bi01 Br03 91.88(6) . 2_676 ?
Br04 Bi01 Br03 88.12(6) . . ?
Br04 Bi01 Br03 88.12(6) 2_676 2_676 ?
Br04 Bi01 Br04 180.0 2_676 . ?
Br04 Bi01 Br06 86.93(6) . 2_676 ?
Br04 Bi01 Br06 86.93(6) 2_676 . ?
Br04 Bi01 Br06 93.07(6) 2_676 2_676 ?
Br04 Bi01 Br06 93.07(6) . . ?
Br06 Bi01 Br06 180.0 2_676 . ?
Br04 Ag02 Br04 180.0 . 2_766 ?
Br05 Ag02 Br04 87.54(6) . 2_766 ?
Br05 Ag02 Br04 87.54(6) 2_766 . ?
Br05 Ag02 Br04 92.46(6) 2_766 2_766 ?
Br05 Ag02 Br04 92.46(6) . . ?
Br05 Ag02 Br05 180.0 . 2_766 ?
Bi01 Br04 Ag02 152.19(8) . . ?
H00A C007 H00B 107.5 . . ?
C00B C007 H00A 108.5 . . ?
C00B C007 H00B 108.5 . . ?
C00E C007 H00A 108.5 . . ?
C00E C007 H00B 108.5 . . ?
C00E C007 C00B 115.2(19) . . ?
H2A N2 H2B 109.5 . . ?
H2A N2 H2C 109.5 . . ?
H2B N2 H2C 109.5 . . ?
C00C N2 H2A 109.5 . . ?
C00C N2 H2B 109.5 . . ?
C00C N2 H2C 109.5 . . ?
H1A N1 H1B 109.5 . . ?
H1A N1 H1C 109.5 . . ?
H1B N1 H1C 109.5 . . ?
C00E N1 H1A 109.5 . . ?
C00E N1 H1B 109.5 . . ?
C00E N1 H1C 109.5 . . ?
H00G C00A H00H 108.0 . . ?
C00C C00A H00G 109.3 . . ?
C00C C00A H00H 109.3 . . ?
C00C C00A C00D 111.5(19) . . ?
C00D C00A H00G 109.3 . . ?
C00D C00A H00H 109.3 . . ?
C007 C00B C00B 113(3) . 2_667 ?
C007 C00B H00C 108.9 . . ?
C007 C00B H00D 108.9 . . ?
C00B C00B H00C 108.9 2_667 . ?
C00B C00B H00D 108.9 2_667 . ?
H00C C00B H00D 107.7 . . ?
N2 C00C C00A 109.4(17) . . ?
N2 C00C H00I 109.8 . . ?
N2 C00C H00J 109.8 . . ?
C00A C00C H00I 109.8 . . ?
C00A C00C H00J 109.8 . . ?
H00I C00C H00J 108.2 . . ?
C00A C00D H00K 109.1 . . ?
C00A C00D H00L 109.1 . . ?
C00D C00D C00A 112(2) 2_777 . ?
C00D C00D H00K 109.1 2_777 . ?
C00D C00D H00L 109.1 2_777 . ?
H00K C00D H00L 107.9 . . ?
C007 C00E N1 111.3(19) . . ?
C007 C00E H00E 109.4 . . ?
C007 C00E H00F 109.4 . . ?
N1 C00E H00E 109.4 . . ?
N1 C00E H00F 109.4 . . ?
H00E C00E H00F 108.0 . . ?

loop_
_geom_bond_atom_site_label_1
_geom_bond_atom_site_label_2
_geom_bond_distance
_geom_bond_site_symmetry_2
_geom_bond_publ_flag
Bi01 Br03 2.845(2) . ?
Bi01 Br03 2.845(2) 2_676 ?
Bi01 Br04 2.844(2) 2_676 ?
Bi01 Br04 2.844(2) . ?
Bi01 Br06 2.852(2) 2_676 ?
Bi01 Br06 2.852(2) . ?
Ag02 Br04 3.043(2) 2_766 ?
Ag02 Br04 3.043(2) . ?
Ag02 Br05 2.611(2) 2_766 ?
Ag02 Br05 2.611(2) . ?
C007 H00A 0.9700 . ?
C007 H00B 0.9700 . ?
C007 C00B 1.51(3) . ?
C007 C00E 1.51(3) . ?
N2 H2A 0.8900 . ?
N2 H2B 0.8900 . ?
N2 H2C 0.8900 . ?
N2 C00C 1.51(3) . ?
N1 H1A 0.8900 . ?
N1 H1B 0.8900 . ?
N1 H1C 0.8900 . ?
N1 C00E 1.52(3) . ?
C00A H00G 0.9700 . ?
C00A H00H 0.9700 . ?
C00A C00C 1.51(3) . ?
C00A C00D 1.54(3) . ?
C00B C00B 1.55(4) 2_667 ?
C00B H00C 0.9700 . ?
C00B H00D 0.9700 . ?
C00C H00I 0.9700 . ?
C00C H00J 0.9700 . ?
C00D C00D 1.49(4) 2_777 ?
C00D H00K 0.9700 . ?
C00D H00L 0.9700 . ?
C00E H00E 0.9700 . ?
C00E H00F 0.9700 . ?

loop_
_geom_torsion_atom_site_label_1
_geom_torsion_atom_site_label_2
_geom_torsion_atom_site_label_3
_geom_torsion_atom_site_label_4
_geom_torsion
_geom_torsion_site_symmetry_1
_geom_torsion_site_symmetry_2
_geom_torsion_site_symmetry_3
_geom_torsion_site_symmetry_4
_geom_torsion_publ_flag
C00B C007 C00E N1 -71(3) . . . . ?
C00C C00A C00D C00D -177(2) . . . 2_777 ?
C00D C00A C00C N2 -177.6(18) . . . . ?
C00E C007 C00B C00B -172(3) . . . 2_667 ?
